data_4347925
loop_
_publ_author_name
'Zhao, Ran'
'Mei, Lei'
'Wang, Lin'
'Chai, Zhi-Fang'
'Shi, Wei-Qun'

_publ_section_title
;
 Copper/Zinc-Directed Heterometallic Uranyl-Organic Polycatenating
 Frameworks: Synthesis, Characterization, and Anion-Dependent Structural
 Regulation.
;
_journal_issue 20
_journal_name_full 'Inorganic chemistry'
_journal_page_first 10125
_journal_page_last 10134
_journal_paper_doi 10.1021/acs.inorgchem.6b00786
_journal_volume 55
_journal_year 2016
_chemical_formula_moiety 'C24 H15 Cl Cu N4 O11 U'
_chemical_formula_sum 'C24 H15 Cl Cu N4 O11 U'
_chemical_formula_weight 872.42
_space_group_crystal_system monoclinic
_space_group_IT_number 14
_space_group_name_Hall '-P 2ybc'
_space_group_name_H-M_alt 'P 1 21/c 1'
_atom_sites_solution_hydrogens mixed
_audit_creation_date 2016-06-17
_audit_creation_method
;
Olex2 1.2
(compiled 2015.09.30 svn.r3233 for OlexSys, GUI svn.r5103)
;
_cell_angle_alpha 90
_cell_angle_beta 91.121(17)
_cell_angle_gamma 90
_cell_formula_units_Z 4
_cell_length_a 10.701(5)
_cell_length_b 7.686(3)
_cell_length_c 30.469(13)
_cell_measurement_reflns_used 9875
_cell_measurement_temperature 273
_cell_measurement_theta_max 27.457
_cell_measurement_theta_min 3.249
_cell_volume 2505.5(19)
_computing_molecular_graphics 'Olex2 (Dolomanov et al., 2009)'
_computing_publication_material 'Olex2 (Dolomanov et al., 2009)'
_computing_structure_refinement 'ShelXL (Sheldrick, 2015)'
_computing_structure_solution 'ShelXS (Sheldrick, 2008)'
_diffrn_ambient_temperature 273.15
_diffrn_measured_fraction_theta_full 0.998
_diffrn_measured_fraction_theta_max 0.998
_diffrn_measurement_device_type 'Bruker APEX-II CCD'
_diffrn_measurement_method '\f and \w scans'
_diffrn_radiation_type MoK\a
_diffrn_radiation_wavelength 0.71073
_diffrn_reflns_av_R_equivalents 0.0782
_diffrn_reflns_av_unetI/netI 0.0435
_diffrn_reflns_Laue_measured_fraction_full 0.998
_diffrn_reflns_Laue_measured_fraction_max 0.998
_diffrn_reflns_limit_h_max 13
_diffrn_reflns_limit_h_min -13
_diffrn_reflns_limit_k_max 9
_diffrn_reflns_limit_k_min -9
_diffrn_reflns_limit_l_max 38
_diffrn_reflns_limit_l_min -39
_diffrn_reflns_number 32759
_diffrn_reflns_point_group_measured_fraction_full 0.998
_diffrn_reflns_point_group_measured_fraction_max 0.998
_diffrn_reflns_theta_full 26.000
_diffrn_reflns_theta_max 27.484
_diffrn_reflns_theta_min 2.969
_diffrn_standards_number 0
_exptl_absorpt_coefficient_mu 7.484
_exptl_absorpt_correction_type none
_exptl_crystal_colour green
_exptl_crystal_colour_primary green
_exptl_crystal_density_diffrn 2.313
_exptl_crystal_description needle
_exptl_crystal_F_000 1652
_refine_diff_density_max 2.263
_refine_diff_density_min -1.253
_refine_diff_density_rms 0.154
_refine_ls_extinction_method none
_refine_ls_goodness_of_fit_ref 1.053
_refine_ls_hydrogen_treatment mixed
_refine_ls_matrix_type full
_refine_ls_number_parameters 384
_refine_ls_number_reflns 5719
_refine_ls_number_restraints 0
_refine_ls_restrained_S_all 1.053
_refine_ls_R_factor_all 0.0430
_refine_ls_R_factor_gt 0.0312
_refine_ls_shift/su_max 0.002
_refine_ls_shift/su_mean 0.000
_refine_ls_structure_factor_coef Fsqd
_refine_ls_weighting_details
;
 w=1/[\s^2^(Fo^2^)+(0.0325P)^2^+2.2838P]
 where P=(Fo^2^+2Fc^2^)/3
;
_refine_ls_weighting_scheme calc
_refine_ls_wR_factor_gt 0.0650
_refine_ls_wR_factor_ref 0.0687
_reflns_Friedel_coverage 0.000
_reflns_number_gt 4842
_reflns_number_total 5719
_reflns_threshold_expression 'I > 2\s(I)'
_cod_data_source_file ic6b00786_si_002.cif
_cod_data_source_block 2-Cu
_cod_original_cell_volume 2505.5(18)
_cod_database_code 4347925
_shelxl_version_number 2013-2
_shelx_space_group_comment
;
The symmetry employed for this shelxl refinement is uniquely defined
by the following loop, which should always be used as a source of
symmetry information in preference to the above space-group names.
They are only intended as comments.
;
_olex2_refinement_description
;
1. Fixed Uiso
 At 1.2 times of:
  All C(H) groups
 At 1.5 times of:
  All O(H,H) groups
2.a Rotating group:
 O1W(H1WA,H1WB)
2.b Aromatic/amide H refined with riding coordinates:
 C7(H7), C3(H3), C19(H19), C10(H10), C16(H16), C4(H4), C9(H9), C15(H15),
 C1(H1), C21(H21), C22(H22), C13(H13)
;
_olex2_submission_original_sample_id 2-Cu
_olex2_submission_special_instructions 'No special instructions were received'

loop_
_space_group_symop_operation_xyz
'x, y, z'
'-x, y+1/2, -z+1/2'
'-x, -y, -z'
'x, -y-1/2, z-1/2'

loop_
_atom_site_label
_atom_site_type_symbol
_atom_site_fract_x
_atom_site_fract_y
_atom_site_fract_z
_atom_site_U_iso_or_equiv
_atom_site_adp_type
_atom_site_occupancy
_atom_site_site_symmetry_order
_atom_site_calc_flag
_atom_site_refinement_flags_posn
U1 U 0.28360(2) 1.02939(2) 0.31058(2) 0.01657(6) Uani 1 1 d .
N2 N 0.3056(3) 1.0959(4) 0.53172(11) 0.0154(7) Uani 1 1 d .
N4 N 0.2051(4) 0.4585(5) 0.15728(12) 0.0231(8) Uani 1 1 d .
N3 N 0.1450(3) 0.2320(4) 0.09693(11) 0.0171(7) Uani 1 1 d .
C17 C 0.1001(4) 0.1968(5) 0.13673(13) 0.0177(9) Uani 1 1 d .
O4 O 0.2252(4) 0.9806(5) 0.38096(11) 0.0386(9) Uani 1 1 d .
C7 C 0.2416(4) 1.0205(5) 0.49890(14) 0.0175(8) Uani 1 1 d .
H7 H 0.1693 0.9593 0.5054 0.021 Uiso 1 1 calc R
C8 C 0.2783(4) 1.0296(5) 0.45550(13) 0.0171(8) Uani 1 1 d .
C3 C 0.6222(4) 1.4675(6) 0.59373(15) 0.0222(9) Uani 1 1 d .
H3 H 0.6935 1.5363 0.5919 0.027 Uiso 1 1 calc R
O3 O 0.1313(3) 0.8198(4) 0.43046(10) 0.0274(7) Uani 1 1 d .
C11 C 0.4103(4) 1.1877(5) 0.52287(13) 0.0166(8) Uani 1 1 d .
C12 C 0.2051(4) 0.9348(5) 0.42035(14) 0.0198(9) Uani 1 1 d .
C19 C 0.2366(5) 0.5837(7) 0.18578(14) 0.0270(11) Uani 1 1 d .
H19 H 0.2857 0.6755 0.1762 0.032 Uiso 1 1 calc R
C10 C 0.4507(4) 1.2027(6) 0.48020(14) 0.0197(9) Uani 1 1 d .
H10 H 0.5222 1.2665 0.4743 0.024 Uiso 1 1 calc R
C23 C 0.1324(4) 0.3255(5) 0.17087(14) 0.0188(9) Uani 1 1 d .
C16 C 0.0325(6) 0.0468(7) 0.14398(17) 0.0387(14) Uani 1 1 d .
H16 H -0.0007 0.0253 0.1714 0.046 Uiso 1 1 calc R
C4 C 0.5784(4) 1.3765(6) 0.55735(14) 0.0223(9) Uani 1 1 d .
H4 H 0.6194 1.3843 0.5308 0.027 Uiso 1 1 calc R
N1 N 0.4171(3) 1.2506(5) 0.59976(11) 0.0189(8) Uani 1 1 d .
C9 C 0.3848(4) 1.1229(5) 0.44645(14) 0.0206(9) Uani 1 1 d .
H9 H 0.4120 1.1320 0.4177 0.025 Uiso 1 1 calc R
C15 C 0.0144(5) -0.0702(7) 0.11047(17) 0.0350(12) Uani 1 1 d .
H15 H -0.0322 -0.1705 0.1149 0.042 Uiso 1 1 calc R
C5 C 0.4732(4) 1.2742(5) 0.56085(13) 0.0155(8) Uani 1 1 d .
C1 C 0.4599(4) 1.3404(5) 0.63427(14) 0.0198(9) Uani 1 1 d .
H1 H 0.4208 1.3252 0.6610 0.024 Uiso 1 1 calc R
Cu1 Cu 0.26103(5) 0.44090(6) 0.09505(2) 0.01770(12) Uani 1 1 d .
Cl1 Cl 0.31886(11) 0.72123(14) 0.09183(4) 0.0285(3) Uani 1 1 d .
O8 O 0.2072(3) 0.7262(4) 0.29890(9) 0.0231(7) Uani 1 1 d .
C2 C 0.5594(4) 1.4550(5) 0.63249(14) 0.0183(9) Uani 1 1 d .
O1 O 0.4350(3) 0.9565(5) 0.32326(14) 0.0401(9) Uani 1 1 d .
C20 C 0.1987(4) 0.5824(6) 0.22914(14) 0.0205(9) Uani 1 1 d .
C24 C 0.2322(4) 0.7300(6) 0.25865(14) 0.0247(10) Uani 1 1 d .
C21 C 0.1313(4) 0.4419(5) 0.24340(14) 0.0209(9) Uani 1 1 d .
H21 H 0.1097 0.4327 0.2727 0.025 Uiso 1 1 calc R
C22 C 0.0956(4) 0.3141(6) 0.21361(14) 0.0200(9) Uani 1 1 d .
H22 H 0.0469 0.2209 0.2226 0.024 Uiso 1 1 calc R
O6 O 0.5496(3) 1.5291(4) 0.70799(10) 0.0272(7) Uani 1 1 d .
O5 O 0.6669(3) 1.6899(4) 0.66481(10) 0.0283(8) Uani 1 1 d .
C6 C 0.5941(4) 1.5634(5) 0.67163(14) 0.0192(9) Uani 1 1 d .
O1W O 0.3790(3) 1.1839(4) 0.24881(10) 0.0232(7) Uani 1 1 d .
H1WA H 0.4297 1.1166 0.2360 0.035 Uiso 1 1 d GR
H1WB H 0.4181 1.2726 0.2585 0.035 Uiso 1 1 d GR
O7 O 0.2835(4) 0.8622(5) 0.24231(11) 0.0473(11) Uani 1 1 d .
O9 O 0.1226(4) -0.1198(5) -0.00069(12) 0.0301(8) Uani 1 1 d .
O10 O -0.0052(4) -0.2961(5) 0.03534(12) 0.0403(9) Uani 1 1 d .
C14 C 0.0660(4) -0.0383(6) 0.07007(15) 0.0227(9) Uani 1 1 d .
C18 C 0.0564(4) -0.1653(6) 0.03360(15) 0.0250(10) Uani 1 1 d .
C13 C 0.1287(4) 0.1172(5) 0.06467(14) 0.0208(9) Uani 1 1 d .
H13 H 0.1609 0.1426 0.0373 0.025 Uiso 1 1 calc R
O2 O 0.1325(3) 1.1051(4) 0.29791(11) 0.0299(7) Uani 1 1 d .
H9A H 0.133(7) -0.186(10) -0.013(3) 0.08(3) Uiso 1 1 d .

loop_
_atom_site_aniso_label
_atom_site_aniso_U_11
_atom_site_aniso_U_22
_atom_site_aniso_U_33
_atom_site_aniso_U_23
_atom_site_aniso_U_13
_atom_site_aniso_U_12
U1 0.02781(10) 0.01375(8) 0.00811(8) -0.00062(6) -0.00087(6) -0.00480(6)
N2 0.0232(18) 0.0156(16) 0.0075(16) -0.0004(14) 0.0021(13) -0.0027(14)
N4 0.038(2) 0.0180(18) 0.0140(18) -0.0012(16) 0.0058(16) -0.0073(16)
N3 0.0219(19) 0.0182(18) 0.0113(17) -0.0004(15) 0.0015(14) -0.0028(14)
C17 0.025(2) 0.017(2) 0.011(2) -0.0042(17) 0.0038(16) -0.0010(17)
O4 0.068(3) 0.040(2) 0.0083(15) 0.0003(15) 0.0018(16) -0.0261(18)
C7 0.026(2) 0.0139(19) 0.013(2) 0.0020(17) 0.0030(16) -0.0049(16)
C8 0.026(2) 0.0146(19) 0.0109(19) 0.0012(17) 0.0003(16) -0.0005(16)
C3 0.026(2) 0.022(2) 0.019(2) -0.0011(19) 0.0019(18) -0.0076(18)
O3 0.0390(19) 0.0292(18) 0.0138(15) 0.0037(14) -0.0013(14) -0.0136(15)
C11 0.022(2) 0.016(2) 0.0123(19) 0.0020(17) 0.0003(16) 0.0003(16)
C12 0.032(2) 0.018(2) 0.010(2) 0.0004(17) 0.0008(17) 0.0001(17)
C19 0.047(3) 0.020(2) 0.014(2) -0.0028(19) 0.009(2) -0.009(2)
C10 0.023(2) 0.023(2) 0.013(2) 0.0014(18) 0.0025(17) -0.0044(17)
C23 0.028(2) 0.013(2) 0.015(2) -0.0032(17) 0.0029(17) -0.0023(17)
C16 0.061(4) 0.033(3) 0.022(3) -0.010(2) 0.022(2) -0.022(3)
C4 0.029(2) 0.024(2) 0.014(2) -0.0018(19) 0.0033(18) -0.0034(18)
N1 0.029(2) 0.0183(18) 0.0095(17) -0.0007(15) -0.0022(14) -0.0020(15)
C9 0.030(2) 0.022(2) 0.0102(19) 0.0022(18) 0.0056(17) -0.0037(18)
C15 0.049(3) 0.029(3) 0.027(3) -0.006(2) 0.008(2) -0.021(2)
C5 0.021(2) 0.015(2) 0.0106(19) -0.0005(16) -0.0002(16) -0.0001(16)
C1 0.025(2) 0.021(2) 0.013(2) 0.0012(18) -0.0006(17) -0.0015(17)
Cu1 0.0285(3) 0.0158(3) 0.0090(2) -0.0016(2) 0.0035(2) -0.0008(2)
Cl1 0.0427(7) 0.0208(5) 0.0225(6) -0.0022(5) 0.0106(5) -0.0047(5)
O8 0.0416(19) 0.0189(15) 0.0090(15) -0.0023(13) 0.0009(13) -0.0062(13)
C2 0.026(2) 0.015(2) 0.014(2) -0.0010(18) -0.0020(17) -0.0012(17)
O1 0.035(2) 0.036(2) 0.049(2) 0.0072(18) -0.0083(17) 0.0028(16)
C20 0.031(2) 0.018(2) 0.012(2) -0.0029(18) 0.0007(17) -0.0020(18)
C24 0.037(3) 0.022(2) 0.015(2) -0.0073(19) 0.0045(19) -0.0043(19)
C21 0.028(2) 0.022(2) 0.012(2) -0.0025(18) 0.0043(17) 0.0004(18)
C22 0.025(2) 0.018(2) 0.017(2) -0.0030(18) 0.0051(17) -0.0016(17)
O6 0.0413(19) 0.0227(16) 0.0179(16) -0.0053(14) 0.0045(14) -0.0126(14)
O5 0.044(2) 0.0204(16) 0.0206(16) -0.0083(14) 0.0083(14) -0.0168(14)
C6 0.028(2) 0.012(2) 0.018(2) -0.0015(17) 0.0007(17) -0.0016(16)
O1W 0.0326(18) 0.0181(15) 0.0192(16) -0.0042(13) 0.0090(13) -0.0059(13)
O7 0.099(3) 0.0281(19) 0.0157(17) -0.0106(16) 0.0188(19) -0.032(2)
O9 0.048(2) 0.0248(19) 0.0180(17) -0.0075(16) 0.0051(15) -0.0011(16)
O10 0.053(2) 0.032(2) 0.036(2) -0.0180(17) 0.0078(17) -0.0169(17)
C14 0.030(2) 0.021(2) 0.017(2) -0.0053(19) 0.0015(18) -0.0017(19)
C18 0.033(3) 0.021(2) 0.021(2) -0.007(2) -0.004(2) 0.0029(19)
C13 0.030(2) 0.018(2) 0.014(2) -0.0015(18) 0.0020(17) -0.0031(18)
O2 0.0342(19) 0.0248(17) 0.0306(19) 0.0059(16) -0.0031(14) -0.0039(14)

loop_
_atom_type_symbol
_atom_type_description
_atom_type_scat_dispersion_real
_atom_type_scat_dispersion_imag
_atom_type_scat_source
C C 0.0033 0.0016 'International Tables Vol C Tables 4.2.6.8 and 6.1.1.4'
H H 0.0000 0.0000 'International Tables Vol C Tables 4.2.6.8 and 6.1.1.4'
Cl Cl 0.1484 0.1585 'International Tables Vol C Tables 4.2.6.8 and 6.1.1.4'
Cu Cu 0.3201 1.2651 'International Tables Vol C Tables 4.2.6.8 and 6.1.1.4'
N N 0.0061 0.0033 'International Tables Vol C Tables 4.2.6.8 and 6.1.1.4'
O O 0.0106 0.0060 'International Tables Vol C Tables 4.2.6.8 and 6.1.1.4'
U U -9.6767 9.6646 'International Tables Vol C Tables 4.2.6.8 and 6.1.1.4'

loop_
_geom_angle_atom_site_label_1
_geom_angle_atom_site_label_2
_geom_angle_atom_site_label_3
_geom_angle
_geom_angle_site_symmetry_1
_geom_angle_site_symmetry_3
O4 U1 O8 83.40(11) . .
O4 U1 C24 109.72(13) . .
O4 U1 O5 85.10(12) . 3_686
O4 U1 O1W 157.61(11) . .
O4 U1 O7 136.00(12) . .
O8 U1 C24 26.33(11) . .
O1 U1 O4 90.52(17) . .
O1 U1 O8 91.82(14) . .
O1 U1 C24 91.83(16) . .
O1 U1 O5 91.25(15) . 3_686
O1 U1 O1W 85.84(15) . .
O1 U1 O7 90.26(17) . .
O1 U1 O2 179.31(16) . .
O5 U1 O8 168.12(10) 3_686 .
O5 U1 C24 164.82(12) 3_686 .
O5 U1 O1W 72.92(11) 3_686 .
O5 U1 O7 138.86(11) 3_686 .
O1W U1 O8 118.76(10) . .
O1W U1 C24 92.49(12) . .
O7 U1 O8 52.61(10) . .
O7 U1 C24 26.30(12) . .
O7 U1 O1W 66.20(11) . .
O2 U1 O4 89.60(16) . .
O2 U1 O8 88.87(13) . .
O2 U1 C24 88.76(15) . .
O2 U1 O5 88.09(14) . 3_686
O2 U1 O1W 93.79(13) . .
O2 U1 O7 90.12(16) . .
C7 N2 C11 119.4(3) . .
C7 N2 Cu1 122.0(3) . 4_576
C11 N2 Cu1 118.4(3) . 4_576
C19 N4 C23 119.0(4) . .
C19 N4 Cu1 126.0(3) . .
C23 N4 Cu1 115.0(3) . .
C17 N3 Cu1 114.5(3) . .
C13 N3 C17 119.4(4) . .
C13 N3 Cu1 125.1(3) . .
N3 C17 C23 114.8(4) . .
N3 C17 C16 120.8(4) . .
C16 C17 C23 124.4(4) . .
C12 O4 U1 171.2(4) . .
N2 C7 H7 118.6 . .
N2 C7 C8 122.8(4) . .
C8 C7 H7 118.6 . .
C7 C8 C12 120.1(4) . .
C9 C8 C7 117.8(4) . .
C9 C8 C12 122.1(4) . .
C4 C3 H3 120.4 . .
C2 C3 H3 120.4 . .
C2 C3 C4 119.2(4) . .
N2 C11 C10 120.3(4) . .
N2 C11 C5 116.2(4) . .
C10 C11 C5 123.4(4) . .
O4 C12 C8 116.2(4) . .
O3 C12 O4 123.8(4) . .
O3 C12 C8 119.9(4) . .
N4 C19 H19 118.7 . .
N4 C19 C20 122.6(4) . .
C20 C19 H19 118.7 . .
C11 C10 H10 120.0 . .
C9 C10 C11 120.0(4) . .
C9 C10 H10 120.0 . .
N4 C23 C17 114.8(4) . .
N4 C23 C22 121.1(4) . .
C22 C23 C17 124.1(4) . .
C17 C16 H16 120.2 . .
C15 C16 C17 119.7(4) . .
C15 C16 H16 120.2 . .
C3 C4 H4 120.3 . .
C5 C4 C3 119.4(4) . .
C5 C4 H4 120.3 . .
C5 N1 Cu1 112.2(3) . 4_576
C1 N1 C5 118.2(4) . .
C1 N1 Cu1 129.7(3) . 4_576
C8 C9 C10 119.6(4) . .
C8 C9 H9 120.2 . .
C10 C9 H9 120.2 . .
C16 C15 H15 120.2 . .
C16 C15 C14 119.6(4) . .
C14 C15 H15 120.2 . .
C4 C5 C11 123.6(4) . .
N1 C5 C11 114.9(4) . .
N1 C5 C4 121.4(4) . .
N1 C1 H1 118.3 . .
N1 C1 C2 123.5(4) . .
C2 C1 H1 118.3 . .
N2 Cu1 N3 94.15(14) 4_575 .
N2 Cu1 N1 77.17(13) 4_575 4_575
N2 Cu1 Cl1 91.26(11) 4_575 .
N4 Cu1 N2 174.50(14) . 4_575
N4 Cu1 N3 80.37(14) . .
N4 Cu1 N1 102.76(14) . 4_575
N4 Cu1 Cl1 93.69(11) . .
N3 Cu1 N1 86.21(14) . 4_575
N3 Cu1 Cl1 158.33(11) . .
N1 Cu1 Cl1 115.45(10) 4_575 .
C24 O8 U1 92.4(3) . .
C3 C2 C1 117.9(4) . .
C3 C2 C6 121.9(4) . .
C1 C2 C6 120.2(4) . .
C19 C20 C24 119.9(4) . .
C21 C20 C19 118.1(4) . .
C21 C20 C24 122.0(4) . .
O8 C24 U1 61.2(2) . .
O8 C24 C20 121.2(4) . .
O8 C24 O7 120.3(4) . .
C20 C24 U1 175.3(3) . .
O7 C24 U1 59.1(2) . .
O7 C24 C20 118.5(4) . .
C20 C21 H21 120.3 . .
C20 C21 C22 119.3(4) . .
C22 C21 H21 120.3 . .
C23 C22 C21 119.8(4) . .
C23 C22 H22 120.1 . .
C21 C22 H22 120.1 . .
C6 O5 U1 142.3(3) . 3_686
O6 C6 C2 120.0(4) . .
O6 C6 O5 123.9(4) . .
O5 C6 C2 116.2(4) . .
U1 O1W H1WA 109.6 . .
U1 O1W H1WB 109.2 . .
H1WA O1W H1WB 109.5 . .
C24 O7 U1 94.6(3) . .
C18 O9 H9A 111(7) . .
C15 C14 C18 121.9(4) . .
C15 C14 C13 117.6(4) . .
C13 C14 C18 120.5(4) . .
O9 C18 C14 112.8(4) . .
O10 C18 O9 124.0(4) . .
O10 C18 C14 123.2(4) . .
N3 C13 C14 122.9(4) . .
N3 C13 H13 118.6 . .
C14 C13 H13 118.6 . .

loop_
_geom_bond_atom_site_label_1
_geom_bond_atom_site_label_2
_geom_bond_distance
_geom_bond_site_symmetry_2
U1 O4 2.277(3) .
U1 O8 2.492(3) .
U1 O1 1.751(4) .
U1 C24 2.840(4) .
U1 O5 2.342(3) 3_686
U1 O1W 2.463(3) .
U1 O7 2.445(3) .
U1 O2 1.754(3) .
N2 C7 1.333(5) .
N2 C11 1.356(5) .
N2 Cu1 2.017(3) 4_576
N4 C19 1.335(6) .
N4 C23 1.354(5) .
N4 Cu1 2.004(4) .
N3 C17 1.341(5) .
N3 Cu1 2.031(3) .
N3 C13 1.330(5) .
C17 C23 1.472(6) .
C17 C16 1.381(6) .
O4 C12 1.273(5) .
C7 H7 0.9300 .
C7 C8 1.388(6) .
C8 C12 1.503(6) .
C8 C9 1.379(6) .
C3 H3 0.9300 .
C3 C4 1.385(6) .
C3 C2 1.374(6) .
O3 C12 1.228(5) .
C11 C10 1.383(6) .
C11 C5 1.484(6) .
C19 H19 0.9300 .
C19 C20 1.389(6) .
C10 H10 0.9300 .
C10 C9 1.379(6) .
C23 C22 1.371(6) .
C16 H16 0.9300 .
C16 C15 1.371(7) .
C4 H4 0.9300 .
C4 C5 1.379(6) .
N1 C5 1.351(5) .
N1 C1 1.331(5) .
N1 Cu1 2.229(4) 4_576
C9 H9 0.9300 .
C15 H15 0.9300 .
C15 C14 1.381(7) .
C1 H1 0.9300 .
C1 C2 1.384(6) .
Cu1 N2 2.017(3) 4_575
Cu1 N1 2.229(4) 4_575
Cu1 Cl1 2.2443(15) .
O8 C24 1.261(5) .
C2 C6 1.496(6) .
C20 C24 1.487(6) .
C20 C21 1.374(6) .
C24 O7 1.262(6) .
C21 H21 0.9300 .
C21 C22 1.386(6) .
C22 H22 0.9300 .
O6 C6 1.243(5) .
O5 U1 2.342(3) 3_686
O5 C6 1.266(5) .
O1W H1WA 0.8501 .
O1W H1WB 0.8502 .
O9 C18 1.321(6) .
O9 H9A 0.65(8) .
O10 C18 1.204(6) .
C14 C18 1.481(6) .
C14 C13 1.381(6) .
C13 H13 0.9300 .

loop_
_geom_torsion_atom_site_label_1
_geom_torsion_atom_site_label_2
_geom_torsion_atom_site_label_3
_geom_torsion_atom_site_label_4
_geom_torsion
_geom_torsion_site_symmetry_1
U1 O8 C24 C20 -175.4(4) .
U1 O8 C24 O7 2.7(5) .
U1 O5 C6 C2 149.1(4) 3_686
U1 O5 C6 O6 -29.3(8) 3_686
N2 C7 C8 C12 177.2(4) .
N2 C7 C8 C9 -0.9(6) .
N2 C11 C10 C9 -0.5(6) .
N2 C11 C5 C4 -178.1(4) .
N2 C11 C5 N1 -0.3(5) .
N4 C19 C20 C24 -177.2(5) .
N4 C19 C20 C21 3.1(7) .
N4 C23 C22 C21 1.2(7) .
N3 C17 C23 N4 -1.4(6) .
N3 C17 C23 C22 179.9(4) .
N3 C17 C16 C15 2.1(8) .
C17 N3 C13 C14 0.5(6) .
C17 C23 C22 C21 179.8(4) .
C17 C16 C15 C14 1.2(9) .
C7 N2 C11 C10 -0.2(6) .
C7 N2 C11 C5 177.4(4) .
C7 C8 C12 O4 164.0(4) .
C7 C8 C12 O3 -16.3(6) .
C7 C8 C9 C10 0.2(6) .
C3 C4 C5 C11 172.8(4) .
C3 C4 C5 N1 -4.9(6) .
C3 C2 C6 O6 -168.2(4) .
C3 C2 C6 O5 13.4(6) .
C11 N2 C7 C8 0.9(6) .
C11 C10 C9 C8 0.5(7) .
C12 C8 C9 C10 -177.9(4) .
C19 N4 C23 C17 178.4(4) .
C19 N4 C23 C22 -2.9(7) .
C19 C20 C24 O8 -174.7(4) .
C19 C20 C24 O7 7.2(7) .
C19 C20 C21 C22 -4.7(7) .
C10 C11 C5 C4 -0.5(7) .
C10 C11 C5 N1 177.3(4) .
C23 N4 C19 C20 0.7(7) .
C23 C17 C16 C15 -175.8(5) .
C16 C17 C23 N4 176.5(5) .
C16 C17 C23 C22 -2.2(7) .
C16 C15 C14 C18 176.0(5) .
C16 C15 C14 C13 -3.4(8) .
C4 C3 C2 C1 5.0(6) .
C4 C3 C2 C6 -173.8(4) .
N1 C1 C2 C3 -4.5(7) .
N1 C1 C2 C6 174.2(4) .
C9 C8 C12 O4 -17.9(6) .
C9 C8 C12 O3 161.7(4) .
C15 C14 C18 O9 -173.2(5) .
C15 C14 C18 O10 6.6(8) .
C15 C14 C13 N3 2.7(7) .
C5 C11 C10 C9 -177.9(4) .
C5 N1 C1 C2 -0.7(6) .
C1 N1 C5 C11 -172.4(4) .
C1 N1 C5 C4 5.5(6) .
C1 C2 C6 O6 13.1(6) .
C1 C2 C6 O5 -165.3(4) .
Cu1 N2 C7 C8 -173.2(3) 4_576
Cu1 N2 C11 C10 174.1(3) 4_576
Cu1 N2 C11 C5 -8.3(5) 4_576
Cu1 N4 C19 C20 -176.8(4) .
Cu1 N4 C23 C17 -3.8(5) .
Cu1 N4 C23 C22 174.9(3) .
Cu1 N3 C17 C23 5.9(5) .
Cu1 N3 C17 C16 -172.1(4) .
Cu1 N3 C13 C14 168.5(3) .
Cu1 N1 C5 C11 7.5(4) 4_576
Cu1 N1 C5 C4 -174.6(3) 4_576
Cu1 N1 C1 C2 179.4(3) 4_576
O8 C24 O7 U1 -2.8(5) .
C2 C3 C4 C5 -0.5(7) .
C20 C24 O7 U1 175.4(4) .
C20 C21 C22 C23 2.7(7) .
C24 C20 C21 C22 175.6(4) .
C21 C20 C24 O8 5.0(7) .
C21 C20 C24 O7 -173.1(5) .
C18 C14 C13 N3 -176.8(4) .
C13 N3 C17 C23 175.1(4) .
C13 N3 C17 C16 -2.9(7) .
C13 C14 C18 O9 6.2(6) .
C13 C14 C18 O10 -174.0(5) .
